data_4034094
loop_
_publ_author_name
'VanderWeide, Andrew I.'
'Brennessel, William W.'
'Jones, William D.'

_publ_section_title
;
 Reversible Concerted Metalation-Deprotonation C-H Bond Activation by
 [Cp*RhCl<sub>2</sub>]<sub>2</sub>.
;
_journal_issue 20
_journal_name_full 'The Journal of organic chemistry'
_journal_page_first 12960
_journal_page_last 12965
_journal_paper_doi 10.1021/acs.joc.9b01716
_journal_volume 84
_journal_year 2019
_chemical_absolute_configuration ad
_chemical_formula_moiety 'C24 H29 Cl N Rh'
_chemical_formula_sum 'C24 H29 Cl N Rh'
_chemical_formula_weight 469.84
_chemical_name_common Cp*RhCl(4-iPrPhPy)
_space_group_crystal_system monoclinic
_space_group_IT_number 4
_space_group_name_Hall 'P 2yb'
_space_group_name_H-M_alt 'P 1 21 1'
_atom_sites_solution_hydrogens geom
_atom_sites_solution_primary dual
_atom_sites_solution_secondary difmap
_audit_creation_date 2018-10-27
_audit_creation_method
;
Olex2 1.2-ac3
(compiled 2017.08.10 svn.r3458 for OlexSys, GUI svn.r5381)
;
_cell_angle_alpha 90
_cell_angle_beta 99.4510(10)
_cell_angle_gamma 90
_cell_formula_units_Z 4
_cell_length_a 11.56360(10)
_cell_length_b 7.56520(10)
_cell_length_c 24.1880(2)
_cell_measurement_reflns_used 23110
_cell_measurement_temperature 100.00(10)
_cell_measurement_theta_max 77.2130
_cell_measurement_theta_min 3.7000
_cell_volume 2087.27(4)
_computing_cell_refinement 'CrysAlisPro 1.171.39.46 (Rigaku OD, 2018)'
_computing_data_collection 'CrysAlisPro 1.171.39.46 (Rigaku OD, 2018)'
_computing_data_reduction 'CrysAlisPro 1.171.39.46 (Rigaku OD, 2018)'
_computing_molecular_graphics 'Olex2 (Dolomanov et al., 2009)'
_computing_publication_material 'Olex2 (Dolomanov et al., 2009)'
_computing_structure_refinement 'ShelXL (Sheldrick, 2015b)'
_computing_structure_solution 'ShelXT (Sheldrick, 2015a)'
_diffrn_ambient_environment N~2~
_diffrn_ambient_temperature 100.00(10)
_diffrn_detector 'CCD plate'
_diffrn_detector_type HyPix
_diffrn_measured_fraction_theta_full 1.000
_diffrn_measured_fraction_theta_max 0.988
_diffrn_measurement_details
;
List of Runs (angles in degrees, time in seconds):

  # Type    Start    End  Width  t~exp~   \w     \q     \k     \f   Frames
--------------------------------------------------------------------------
  1  \w    -65.00  21.00   0.50    0.05    --  -49.75  70.00 -48.00  172
  2  \w    -57.00 -20.00   0.50    0.17    --  -84.25  70.00 -48.00   74
  3  \w   -121.00 -58.00   0.50    0.05    --  -49.75 -38.00-150.00  126
  4  \w   -111.00 -70.00   0.50    0.05    --  -49.75-125.00 -60.00   82
  5  \w    -90.00 -56.00   0.50    0.05    --  -49.75 -70.00 179.00   68
  6  \w     84.00 121.00   0.50    0.05    --   49.75  70.00 -48.00   74
  7  \w    103.00 134.00   0.50    0.17    --  105.75  70.00 -48.00   62
  8  \w     57.00  82.00   0.50    0.17    --  105.75 -15.00 -30.00   50
  9  \w     38.00  76.00   0.50    0.17    --  105.75 -15.00  30.00   76
 10  \w     34.00  66.00   0.50    0.17    --  105.75 -30.00  30.00   64
 11  \w     44.00  69.00   0.50    0.17    --  105.75 -30.00  60.00   50
 12  \w     39.00  71.00   0.50    0.17    --  105.75 -30.00  90.00   64
 13  \w     55.00  80.00   0.50    0.17    --  105.75 -70.00 179.00   50
 14  \w     77.00 103.00   0.50    0.17    --  105.75 -77.00 120.00   52
 15  \w     34.00  68.00   0.50    0.17    --  105.75 -30.00 150.00   68
 16  \w     38.00  73.00   0.50    0.17    --  105.75 -15.00 150.00   70
 17  \w     35.00  68.00   0.50    0.17    --  105.75 -30.00 120.00   66
 18  \w     44.00  72.00   0.50    0.17    --  105.75 -77.00 120.00   56
 19  \w     36.00 120.00   0.50    0.17    --  105.75 -61.00   0.00  168
 20  \w     42.00  71.00   0.50    0.17    --  105.75 -30.00-150.00   58
 21  \w     47.00  72.00   0.50    0.17    --  105.75 -30.00-180.00   50
 22  \w     49.00  82.00   0.50    0.17    --  105.75 -15.00-180.00   66
 23  \w     43.00  68.00   0.50    0.17    --  105.75 -61.00-180.00   50
 24  \w     76.00 117.00   0.50    0.17    --  105.75 -61.00-180.00   82
 25  \w     49.00  74.00   0.50    0.17    --  105.75 -45.00-180.00   50
 26  \w     34.00  70.00   0.50    0.17    --  105.75 -30.00-120.00   72
 27  \w     36.00  65.00   0.50    0.17    --  105.75 -30.00 -60.00   58
 28  \w     41.00  67.00   0.50    0.17    --  105.75 -15.00-120.00   52
 29  \w     33.00  63.00   0.50    0.17    --  105.75 -15.00 -60.00   60
 30  \w     -1.00  24.00   0.50    0.05    --   49.75 -70.00 179.00   50
 31  \w    -43.00 -18.00   0.50    0.17    --  -84.25  30.00 150.00   50
 32  \w   -135.00-110.00   0.50    0.17    --  -84.25 -70.00 179.00   50
 33  \w   -110.00 -84.00   0.50    0.05    --  -49.87 -70.00 179.00   52
 34  \w    -91.00 -42.00   0.50    0.05    --  -49.87 -38.00-120.00   98
 35  \w    -63.00 -37.00   0.50    0.05    --  -49.87 -70.00 179.00   52
 36  \w    -18.00   8.00   0.50    0.05    --  -49.87  19.00 150.00   52
 37  \w     52.00 116.00   0.50    0.05    --   49.87  19.00  60.00  128
 38  \w    -91.00 -63.00   0.50    0.17    --  -84.25 -77.00 -90.00   56
 39  \w   -112.00 -63.00   0.50    0.17    --  -84.25 -77.00-120.00   98
 40  \w    -98.00 -72.00   0.50    0.17    --  -84.25 -77.00 -60.00   52
 41  \w     41.00  86.00   0.50    0.17    --  105.75 -45.00   0.00   90
 42  \w     92.00 144.00   0.50    0.17    --  105.75  61.00 -90.00  104
 43  \w    137.00 173.00   0.50    0.17    --  105.75  77.00-120.00   72
 44  \w    101.00 137.00   0.50    0.17    --  105.75  61.00-150.00   72
 45  \w     45.00  71.00   0.50    0.17    --  105.75 -45.00  90.00   52
 46  \w     92.00 146.00   0.50    0.17    --  105.75  61.00 -60.00  108
 47  \w     68.00  96.00   0.50    0.17    --  105.75 -94.00  30.00   56
 48  \w    141.00 168.00   0.50    0.17    --  105.75  45.00-180.00   54
 49  \w     85.00 128.00   0.50    0.17    --  105.75  77.00-120.00   86
 50  \w    138.00 164.00   0.50    0.17    --  105.75  77.00  90.00   52
 51  \w     86.00 116.00   0.50    0.17    --  105.75  77.00  90.00   60
 52  \w     98.00 142.00   0.50    0.17    --  105.75  45.00-120.00   88
 53  \w     99.00 124.00   0.50    0.17    --  105.75  45.00-150.00   50
 54  \w    102.00 137.00   0.50    0.17    --  105.75  45.00-180.00   70
 55  \w     43.00  72.00   0.50    0.17    --  105.75 -30.00   0.00   58
 56  \w     87.00 152.00   0.50    0.17    --  105.75  77.00 -90.00  130
 57  \w     94.00 146.00   0.50    0.17    --  105.75  61.00-120.00  104
 58  \w    106.00 172.00   0.50    0.17    --  105.75  15.00  90.00  132
 59  \w    112.00 137.00   0.50    0.17    --  105.75  15.00-120.00   50
;
_diffrn_measurement_device 'four-circle diffractometer'
_diffrn_measurement_device_type 'XtaLAB Synergy, Dualflex, HyPix'
_diffrn_measurement_method '\w scans'
_diffrn_orient_matrix_type 'CrysAlisPro convention (1999,Acta A55,543-557)'
_diffrn_orient_matrix_UB_11 0.1161438000
_diffrn_orient_matrix_UB_12 -0.0379495000
_diffrn_orient_matrix_UB_13 -0.0211043000
_diffrn_orient_matrix_UB_21 -0.0656736000
_diffrn_orient_matrix_UB_22 -0.1188606000
_diffrn_orient_matrix_UB_23 -0.0465285000
_diffrn_orient_matrix_UB_31 -0.0211396000
_diffrn_orient_matrix_UB_32 0.1609956000
_diffrn_orient_matrix_UB_33 -0.0394432000
_diffrn_radiation_monochromator mirror
_diffrn_radiation_probe x-ray
_diffrn_radiation_type CuK\a
_diffrn_radiation_wavelength 1.54184
_diffrn_reflns_av_R_equivalents 0.0494
_diffrn_reflns_av_unetI/netI 0.0431
_diffrn_reflns_Laue_measured_fraction_full 1.000
_diffrn_reflns_Laue_measured_fraction_max 0.988
_diffrn_reflns_limit_h_max 14
_diffrn_reflns_limit_h_min -14
_diffrn_reflns_limit_k_max 9
_diffrn_reflns_limit_k_min -9
_diffrn_reflns_limit_l_max 29
_diffrn_reflns_limit_l_min -30
_diffrn_reflns_number 35028
_diffrn_reflns_point_group_measured_fraction_full 0.996
_diffrn_reflns_point_group_measured_fraction_max 0.976
_diffrn_reflns_theta_full 74.504
_diffrn_reflns_theta_max 78.070
_diffrn_reflns_theta_min 3.705
_diffrn_source 'micro-focus sealed X-ray tube'
_diffrn_source_type 'PhotonJet (Cu) X-ray Source'
_exptl_absorpt_coefficient_mu 7.836
_exptl_absorpt_correction_T_max 1.00000
_exptl_absorpt_correction_T_min 0.85180
_exptl_absorpt_correction_type multi-scan
_exptl_absorpt_process_details
;
CrysAlisPro 1.171.39.46 (Rigaku Oxford Diffraction, 2018)
Empirical absorption correction using spherical harmonics,
 implemented in SCALE3 ABSPACK scaling algorithm.
;
_exptl_crystal_colour yellow-orange
_exptl_crystal_colour_primary orange
_exptl_crystal_density_diffrn 1.495
_exptl_crystal_description needle
_exptl_crystal_F_000 968
_exptl_crystal_size_max 0.119
_exptl_crystal_size_mid 0.067
_exptl_crystal_size_min 0.026
_refine_diff_density_max 0.550
_refine_diff_density_min -0.873
_refine_diff_density_rms 0.094
_refine_ls_abs_structure_details
;
 Refined as an inversion twin.
;
_refine_ls_abs_structure_Flack 0.187(11)
_refine_ls_extinction_method none
_refine_ls_goodness_of_fit_ref 1.081
_refine_ls_hydrogen_treatment constr
_refine_ls_matrix_type full
_refine_ls_number_parameters 507
_refine_ls_number_reflns 8736
_refine_ls_number_restraints 2
_refine_ls_restrained_S_all 1.081
_refine_ls_R_factor_all 0.0348
_refine_ls_R_factor_gt 0.0342
_refine_ls_shift/su_max 0.001
_refine_ls_shift/su_mean 0.000
_refine_ls_structure_factor_coef Fsqd
_refine_ls_weighting_details 'w=1/[\s^2^(Fo^2^)+(0.0473P)^2^+2.1903P] where P=(Fo^2^+2Fc^2^)/3'
_refine_ls_weighting_scheme calc
_refine_ls_wR_factor_gt 0.0902
_refine_ls_wR_factor_ref 0.0907
_reflns_Friedel_coverage 0.833
_reflns_Friedel_fraction_full 0.992
_reflns_Friedel_fraction_max 0.962
_reflns_number_gt 8547
_reflns_number_total 8736
_reflns_threshold_expression 'I > 2\s(I)'
_cod_data_source_file jo9b01716_si_002.cif
_cod_data_source_block 2h
_cod_database_code 4034094
_shelx_shelxl_version_number 2018/3
_shelx_space_group_comment
;
The symmetry employed for this shelxl refinement is uniquely defined
by the following loop, which should always be used as a source of
symmetry information in preference to the above space-group names.
They are only intended as comments.
;
_shelx_estimated_absorpt_t_max 0.822
_shelx_estimated_absorpt_t_min 0.456
_reflns_odcompleteness_completeness 99.96
_reflns_odcompleteness_iscentric 1
_reflns_odcompleteness_theta 74.33
_olex2_refinement_description
;
1. Twinned data refinement
 Scales: 0.813(11)
 0.187(11)
2. Fixed Uiso
 At 1.2 times of:
  All C(H) groups, All C(H,H) groups
 At 1.5 times of:
  All C(H,H,H) groups
3. Restrained distances
 C36-C37 \\sim C36-C37'
 with sigma of 0.01
4. Uiso/Uaniso restraints and constraints
Uanis(C37) = Uanis(C37')
5. Others
 Sof(H36A)=Sof(C37')=Sof(H37D)=Sof(H37E)=Sof(H37F)=1-FVAR(1)
 Sof(H36)=Sof(C37)=Sof(H37A)=Sof(H37B)=Sof(H37C)=FVAR(1)
6.a Ternary CH refined with riding coordinates:
 C12(H12), C36(H36), C36(H36A)
6.b Aromatic/amide H refined with riding coordinates:
 C2(H2), C4(H4), C5(H5), C8(H8), C9(H9), C10(H10), C11(H11), C26(H26),
 C28(H28), C29(H29), C32(H32), C33(H33), C34(H34), C35(H35)
6.c Idealised Me refined as rotating group:
 C13(H13A,H13B,H13C), C14(H14A,H14B,H14C), C20(H20A,H20B,H20C), C21(H21A,H21B,
 H21C), C22(H22A,H22B,H22C), C23(H23A,H23B,H23C), C24(H24A,H24B,H24C), C37(H37A,
 H37B,H37C), C37'(H37D,H37E,H37F), C38(H38A,H38B,H38C), C44(H44A,H44B,H44C),
 C45(H45A,H45B,H45C), C46(H46A,H46B,H46C), C47(H47A,H47B,H47C), C48(H48A,H48B,
 H48C)
;

loop_
_space_group_symop_operation_xyz
'x, y, z'
'-x, y+1/2, -z'

loop_
_atom_site_label
_atom_site_type_symbol
_atom_site_fract_x
_atom_site_fract_y
_atom_site_fract_z
_atom_site_U_iso_or_equiv
_atom_site_adp_type
_atom_site_occupancy
_atom_site_site_symmetry_order
_atom_site_calc_flag
_atom_site_refinement_flags_posn
_atom_site_refinement_flags_occupancy
_atom_site_disorder_assembly
_atom_site_disorder_group
Rh1 Rh 0.55195(4) 0.68135(5) 0.83394(2) 0.01689(11) Uani 1 1 d . . . .
Cl1 Cl 0.56660(12) 0.4024(2) 0.78921(6) 0.0221(3) Uani 1 1 d . . . .
N1 N 0.3871(4) 0.5986(7) 0.8496(2) 0.0174(9) Uani 1 1 d . . . .
C1 C 0.5967(5) 0.5526(8) 0.9081(2) 0.0199(11) Uani 1 1 d . . . .
C2 C 0.7109(5) 0.5217(9) 0.9352(2) 0.0228(12) Uani 1 1 d . . . .
H2 H 0.773298 0.566576 0.919692 0.027 Uiso 1 1 calc R . . .
C3 C 0.7342(5) 0.4247(9) 0.9851(2) 0.0234(12) Uani 1 1 d . . . .
C4 C 0.6383(5) 0.3589(8) 1.0077(3) 0.0251(13) Uani 1 1 d . . . .
H4 H 0.651563 0.298162 1.041597 0.030 Uiso 1 1 calc R . . .
C5 C 0.5246(6) 0.3826(9) 0.9805(3) 0.0250(12) Uani 1 1 d . . . .
H5 H 0.462387 0.334014 0.995290 0.030 Uiso 1 1 calc R . . .
C6 C 0.5032(5) 0.4805(8) 0.9304(2) 0.0185(11) Uani 1 1 d . . . .
C7 C 0.3863(5) 0.5049(8) 0.8977(2) 0.0207(12) Uani 1 1 d . . . .
C8 C 0.2818(5) 0.4414(9) 0.9115(3) 0.0252(12) Uani 1 1 d . . . .
H8 H 0.282149 0.377095 0.944316 0.030 Uiso 1 1 calc R . . .
C9 C 0.1769(5) 0.4748(9) 0.8760(3) 0.0297(14) Uani 1 1 d . . . .
H9 H 0.106255 0.436301 0.885403 0.036 Uiso 1 1 calc R . . .
C10 C 0.1789(5) 0.5661(9) 0.8265(3) 0.0276(13) Uani 1 1 d . . . .
H10 H 0.109990 0.587570 0.801670 0.033 Uiso 1 1 calc R . . .
C11 C 0.2855(5) 0.6243(8) 0.8150(3) 0.0223(12) Uani 1 1 d . . . .
H11 H 0.286839 0.684356 0.781515 0.027 Uiso 1 1 calc R . . .
C12 C 0.8562(5) 0.3874(9) 1.0152(3) 0.0284(13) Uani 1 1 d . . . .
H12 H 0.858640 0.262192 1.025662 0.034 Uiso 1 1 calc R . . .
C13 C 0.9516(6) 0.4160(10) 0.9796(3) 0.0334(15) Uani 1 1 d . . . .
H13A H 0.936357 0.342806 0.946812 0.050 Uiso 1 1 calc GR . . .
H13B H 1.026349 0.385242 1.001029 0.050 Uiso 1 1 calc GR . . .
H13C H 0.952387 0.537822 0.968641 0.050 Uiso 1 1 calc GR . . .
C14 C 0.8816(6) 0.4928(12) 1.0692(3) 0.0417(19) Uani 1 1 d . . . .
H14A H 0.880733 0.616742 1.060587 0.063 Uiso 1 1 calc GR . . .
H14B H 0.957315 0.460622 1.089228 0.063 Uiso 1 1 calc GR . . .
H14C H 0.822838 0.467724 1.091860 0.063 Uiso 1 1 calc GR . . .
C15 C 0.5290(5) 0.9639(8) 0.8329(2) 0.0170(12) Uani 1 1 d . . . .
C16 C 0.6465(5) 0.9252(8) 0.8592(2) 0.0202(11) Uani 1 1 d . . . .
C17 C 0.7022(5) 0.8345(9) 0.8186(2) 0.0199(11) Uani 1 1 d . . . .
C18 C 0.6215(4) 0.8325(9) 0.7658(2) 0.0195(11) Uani 1 1 d . . . .
C19 C 0.5161(5) 0.9146(8) 0.7744(2) 0.0201(11) Uani 1 1 d . . . .
C20 C 0.4380(6) 1.0588(9) 0.8587(3) 0.0273(13) Uani 1 1 d . . . .
H20A H 0.362079 1.011001 0.844385 0.041 Uiso 1 1 calc GR . . .
H20B H 0.439411 1.182289 0.849714 0.041 Uiso 1 1 calc GR . . .
H20C H 0.453932 1.044154 0.898678 0.041 Uiso 1 1 calc GR . . .
C21 C 0.7026(6) 0.9799(9) 0.9168(2) 0.0268(13) Uani 1 1 d . . . .
H21A H 0.643013 1.001835 0.939276 0.040 Uiso 1 1 calc GR . . .
H21B H 0.747440 1.085749 0.914510 0.040 Uiso 1 1 calc GR . . .
H21C H 0.753458 0.887420 0.933550 0.040 Uiso 1 1 calc GR . . .
C22 C 0.8272(5) 0.7748(8) 0.8257(3) 0.0252(13) Uani 1 1 d . . . .
H22A H 0.858460 0.766461 0.864909 0.038 Uiso 1 1 calc GR . . .
H22B H 0.872133 0.858585 0.808287 0.038 Uiso 1 1 calc GR . . .
H22C H 0.831016 0.661153 0.808457 0.038 Uiso 1 1 calc GR . . .
C23 C 0.6477(5) 0.7552(9) 0.7129(3) 0.0246(12) Uani 1 1 d . . . .
H23A H 0.659276 0.630024 0.717442 0.037 Uiso 1 1 calc GR . . .
H23B H 0.717453 0.808349 0.703648 0.037 Uiso 1 1 calc GR . . .
H23C H 0.583216 0.777101 0.683223 0.037 Uiso 1 1 calc GR . . .
C24 C 0.4133(5) 0.9558(9) 0.7307(3) 0.0269(12) Uani 1 1 d . . . .
H24A H 0.408855 0.871356 0.700830 0.040 Uiso 1 1 calc GR . . .
H24B H 0.421734 1.072422 0.716298 0.040 Uiso 1 1 calc GR . . .
H24C H 0.342883 0.950077 0.746901 0.040 Uiso 1 1 calc GR . . .
Rh2 Rh -0.03343(4) 0.31490(4) 0.66635(2) 0.01652(11) Uani 1 1 d . . . .
Cl2 Cl -0.06039(12) 0.5990(2) 0.70535(6) 0.0219(3) Uani 1 1 d . . . .
N2 N 0.1275(4) 0.4128(7) 0.6485(2) 0.0198(10) Uani 1 1 d . . . .
C25 C -0.0848(5) 0.4272(8) 0.5898(2) 0.0188(11) Uani 1 1 d . . . .
C26 C -0.1982(5) 0.4364(9) 0.5612(2) 0.0221(12) Uani 1 1 d . . . .
H26 H -0.257577 0.380482 0.576251 0.027 Uiso 1 1 calc R . . .
C27 C -0.2269(5) 0.5269(9) 0.5103(3) 0.0240(12) Uani 1 1 d . . . .
C28 C -0.1373(5) 0.6152(9) 0.4894(3) 0.0250(12) Uani 1 1 d . . . .
H28 H -0.154572 0.677875 0.455965 0.030 Uiso 1 1 calc R . . .
C29 C -0.0239(5) 0.6109(9) 0.5174(2) 0.0218(11) Uani 1 1 d . . . .
H29 H 0.034533 0.671719 0.503084 0.026 Uiso 1 1 calc R . . .
C30 C 0.0040(5) 0.5156(8) 0.5673(2) 0.0192(11) Uani 1 1 d . . . .
C31 C 0.1216(5) 0.5048(8) 0.5997(2) 0.0180(11) Uani 1 1 d . . . .
C32 C 0.2229(5) 0.5793(9) 0.5851(3) 0.0252(12) Uani 1 1 d . . . .
H32 H 0.219558 0.640253 0.551499 0.030 Uiso 1 1 calc R . . .
C33 C 0.3285(5) 0.5614(9) 0.6212(3) 0.0273(13) Uani 1 1 d . . . .
H33 H 0.396422 0.610697 0.611797 0.033 Uiso 1 1 calc R . . .
C34 C 0.3331(5) 0.4707(10) 0.6708(3) 0.0281(14) Uani 1 1 d . . . .
H34 H 0.403314 0.458805 0.695461 0.034 Uiso 1 1 calc R . . .
C35 C 0.2307(5) 0.3979(9) 0.6830(3) 0.0222(11) Uani 1 1 d . . . .
H35 H 0.233221 0.336152 0.716436 0.027 Uiso 1 1 calc R . . .
C36 C -0.3534(6) 0.5305(10) 0.4821(3) 0.0315(14) Uani 1 1 d D . . .
H36 H -0.395190 0.426206 0.492580 0.038 Uiso 0.35(14) 1 calc R P A 1
H36A H -0.384033 0.412861 0.488586 0.038 Uiso 0.65(14) 1 calc R P A 2
C37 C -0.409(7) 0.699(7) 0.500(4) 0.058(10) Uani 0.35(14) 1 d D P A 1
H37A H -0.405281 0.698224 0.540261 0.087 Uiso 0.35(14) 1 calc GR P A 1
H37B H -0.489191 0.705700 0.482397 0.087 Uiso 0.35(14) 1 calc GR P A 1
H37C H -0.366902 0.800007 0.489799 0.087 Uiso 0.35(14) 1 calc GR P A 1
C37' C -0.426(4) 0.658(8) 0.511(2) 0.058(10) Uani 0.65(14) 1 d D P A 2
H37D H -0.414660 0.633078 0.550429 0.087 Uiso 0.65(14) 1 calc GR P A 2
H37E H -0.507741 0.644052 0.495562 0.087 Uiso 0.65(14) 1 calc GR P A 2
H37F H -0.402459 0.777182 0.505169 0.087 Uiso 0.65(14) 1 calc GR P A 2
C38 C -0.3712(6) 0.5507(13) 0.4187(3) 0.0408(18) Uani 1 1 d . . . .
H38A H -0.343696 0.664899 0.409337 0.061 Uiso 1 1 calc GR . . .
H38B H -0.453012 0.539660 0.403714 0.061 Uiso 1 1 calc GR . . .
H38C H -0.327974 0.460448 0.403048 0.061 Uiso 1 1 calc GR . . .
C39 C 0.0013(5) 0.0345(8) 0.6748(3) 0.0215(12) Uani 1 1 d . . . .
C40 C -0.1164(5) 0.0601(8) 0.6472(2) 0.0199(11) Uani 1 1 d . . . .
C41 C -0.1786(5) 0.1582(9) 0.6840(2) 0.0203(11) Uani 1 1 d . . . .
C42 C -0.0991(4) 0.1748(10) 0.7366(2) 0.0196(10) Uani 1 1 d . . . .
C43 C 0.0093(5) 0.0992(8) 0.7317(2) 0.0190(11) Uani 1 1 d . . . .
C44 C 0.0967(5) -0.0588(9) 0.6524(3) 0.0255(13) Uani 1 1 d . . . .
H44A H 0.075423 -0.072514 0.612608 0.038 Uiso 1 1 calc GR . . .
H44B H 0.108768 -0.173130 0.669659 0.038 Uiso 1 1 calc GR . . .
H44C H 0.167720 0.008855 0.660577 0.038 Uiso 1 1 calc GR . . .
C45 C -0.1678(6) -0.0171(9) 0.5913(3) 0.0279(13) Uani 1 1 d . . . .
H45A H -0.230429 0.057025 0.573553 0.042 Uiso 1 1 calc GR . . .
H45B H -0.197509 -0.133221 0.596607 0.042 Uiso 1 1 calc GR . . .
H45C H -0.108136 -0.024311 0.568072 0.042 Uiso 1 1 calc GR . . .
C46 C -0.3049(5) 0.2081(9) 0.6749(2) 0.0243(12) Uani 1 1 d . . . .
H46A H -0.312178 0.332158 0.681844 0.036 Uiso 1 1 calc GR . . .
H46B H -0.344621 0.141992 0.700007 0.036 Uiso 1 1 calc GR . . .
H46C H -0.339352 0.182116 0.636884 0.036 Uiso 1 1 calc GR . . .
C47 C -0.1321(6) 0.2588(9) 0.7884(3) 0.0255(12) Uani 1 1 d . . . .
H47A H -0.063386 0.308061 0.810805 0.038 Uiso 1 1 calc GR . . .
H47B H -0.165419 0.171026 0.809752 0.038 Uiso 1 1 calc GR . . .
H47C H -0.188415 0.350907 0.777653 0.038 Uiso 1 1 calc GR . . .
C48 C 0.1120(5) 0.0746(9) 0.7775(3) 0.0276(13) Uani 1 1 d . . . .
H48A H 0.183052 0.099698 0.763312 0.041 Uiso 1 1 calc GR . . .
H48B H 0.113644 -0.045236 0.790642 0.041 Uiso 1 1 calc GR . . .
H48C H 0.105084 0.153535 0.807839 0.041 Uiso 1 1 calc GR . . .

loop_
_atom_site_aniso_label
_atom_site_aniso_U_11
_atom_site_aniso_U_22
_atom_site_aniso_U_33
_atom_site_aniso_U_23
_atom_site_aniso_U_13
_atom_site_aniso_U_12
Rh1 0.01552(18) 0.0177(2) 0.0175(2) 0.00063(15) 0.00267(13) -0.00002(16)
Cl1 0.0233(6) 0.0202(7) 0.0235(6) -0.0031(5) 0.0054(5) 0.0004(5)
N1 0.014(2) 0.020(2) 0.019(2) -0.0013(18) 0.0031(17) -0.0017(18)
C1 0.022(3) 0.021(3) 0.016(2) 0.001(2) 0.000(2) 0.000(2)
C2 0.021(3) 0.026(3) 0.022(3) 0.001(2) 0.005(2) 0.001(2)
C3 0.027(3) 0.023(3) 0.020(3) 0.002(2) 0.004(2) 0.000(2)
C4 0.030(3) 0.021(3) 0.025(3) 0.003(2) 0.005(2) 0.002(2)
C5 0.028(3) 0.023(3) 0.024(3) 0.000(2) 0.005(2) 0.000(2)
C6 0.022(3) 0.013(3) 0.021(3) 0.001(2) 0.006(2) -0.001(2)
C7 0.022(3) 0.019(3) 0.022(3) -0.004(2) 0.009(2) -0.003(2)
C8 0.023(3) 0.024(3) 0.029(3) -0.003(2) 0.006(2) -0.003(2)
C9 0.020(3) 0.033(3) 0.037(3) -0.008(3) 0.008(2) -0.006(2)
C10 0.022(3) 0.026(3) 0.033(3) 0.000(3) 0.000(2) 0.005(2)
C11 0.013(2) 0.024(3) 0.029(3) -0.003(2) 0.000(2) 0.004(2)
C12 0.028(3) 0.031(3) 0.025(3) 0.005(2) 0.001(2) 0.008(2)
C13 0.026(3) 0.038(4) 0.034(3) 0.005(3) -0.001(3) 0.003(3)
C14 0.033(4) 0.057(5) 0.031(4) -0.010(3) -0.007(3) 0.008(3)
C15 0.022(3) 0.011(3) 0.017(3) 0.0014(19) 0.003(2) -0.0001(19)
C16 0.021(3) 0.019(3) 0.021(3) -0.004(2) 0.004(2) -0.009(2)
C17 0.018(2) 0.018(3) 0.024(3) 0.003(2) 0.0047(19) -0.004(2)
C18 0.018(2) 0.020(3) 0.022(3) 0.004(2) 0.0076(19) 0.000(2)
C19 0.017(3) 0.018(3) 0.025(3) 0.004(2) 0.002(2) 0.002(2)
C20 0.030(3) 0.026(3) 0.027(3) -0.002(3) 0.007(2) -0.001(3)
C21 0.032(3) 0.028(3) 0.021(3) -0.005(2) 0.006(2) -0.008(3)
C22 0.026(3) 0.023(3) 0.028(3) 0.003(2) 0.007(2) 0.000(2)
C23 0.027(3) 0.024(3) 0.023(3) -0.002(2) 0.006(2) 0.002(2)
C24 0.028(3) 0.024(3) 0.028(3) 0.002(2) 0.004(2) 0.000(2)
Rh2 0.01570(17) 0.0169(2) 0.0171(2) 0.00043(15) 0.00277(13) 0.00002(16)
Cl2 0.0242(6) 0.0179(6) 0.0247(6) -0.0009(5) 0.0071(5) 0.0011(5)
N2 0.015(2) 0.022(3) 0.023(2) -0.002(2) 0.0064(18) -0.0036(19)
C25 0.027(3) 0.012(3) 0.018(2) 0.001(2) 0.004(2) 0.001(2)
C26 0.018(3) 0.028(3) 0.020(3) 0.006(2) 0.002(2) -0.004(2)
C27 0.021(3) 0.026(3) 0.024(3) -0.001(2) 0.001(2) 0.002(2)
C28 0.029(3) 0.027(3) 0.020(3) 0.005(2) 0.004(2) 0.004(2)
C29 0.024(3) 0.021(3) 0.020(3) 0.002(2) 0.004(2) -0.001(2)
C30 0.020(3) 0.020(3) 0.018(3) -0.003(2) 0.005(2) -0.002(2)
C31 0.017(2) 0.018(3) 0.020(3) -0.001(2) 0.007(2) -0.0011(19)
C32 0.024(3) 0.027(3) 0.025(3) -0.002(2) 0.006(2) -0.004(2)
C33 0.023(3) 0.029(3) 0.030(3) -0.003(3) 0.004(2) -0.004(2)
C34 0.023(3) 0.033(3) 0.025(3) -0.008(3) -0.002(2) -0.003(2)
C35 0.017(3) 0.025(3) 0.024(3) -0.001(2) 0.002(2) 0.001(2)
C36 0.024(3) 0.040(4) 0.030(3) 0.002(3) 0.000(2) -0.002(3)
C37 0.031(12) 0.100(17) 0.042(15) -0.027(13) 0.004(8) 0.018(13)
C37' 0.031(12) 0.100(17) 0.042(15) -0.027(13) 0.004(8) 0.018(13)
C38 0.028(3) 0.057(5) 0.031(3) 0.001(3) -0.011(3) 0.007(3)
C39 0.019(3) 0.016(3) 0.030(3) 0.005(2) 0.004(2) 0.001(2)
C40 0.023(3) 0.012(3) 0.024(3) 0.000(2) 0.003(2) -0.006(2)
C41 0.020(2) 0.021(3) 0.022(3) 0.003(2) 0.008(2) -0.006(2)
C42 0.021(2) 0.022(3) 0.018(2) 0.005(2) 0.0064(19) -0.004(2)
C43 0.022(3) 0.016(3) 0.019(2) 0.004(2) 0.002(2) 0.000(2)
C44 0.026(3) 0.027(3) 0.026(3) 0.000(2) 0.011(2) 0.002(2)
C45 0.026(3) 0.030(3) 0.028(3) 0.002(2) 0.003(2) -0.003(2)
C46 0.023(3) 0.025(3) 0.025(3) 0.001(2) 0.004(2) -0.001(2)
C47 0.029(3) 0.022(3) 0.026(3) 0.002(2) 0.007(2) 0.003(2)
C48 0.028(3) 0.031(3) 0.025(3) 0.001(2) 0.006(2) 0.005(2)

loop_
_atom_type_symbol
_atom_type_description
_atom_type_scat_dispersion_real
_atom_type_scat_dispersion_imag
_atom_type_scat_source
C C 0.0181 0.0091 'International Tables Vol C Tables 4.2.6.8 and 6.1.1.4'
H H 0.0000 0.0000 'International Tables Vol C Tables 4.2.6.8 and 6.1.1.4'
Cl Cl 0.3639 0.7018 'International Tables Vol C Tables 4.2.6.8 and 6.1.1.4'
N N 0.0311 0.0180 'International Tables Vol C Tables 4.2.6.8 and 6.1.1.4'
Rh Rh 0.0927 3.6045 'International Tables Vol C Tables 4.2.6.8 and 6.1.1.4'

loop_
_geom_angle_atom_site_label_1
_geom_angle_atom_site_label_2
_geom_angle_atom_site_label_3
_geom_angle
N1 Rh1 Cl1 87.26(15)
N1 Rh1 C15 100.6(2)
N1 Rh1 C16 129.1(2)
N1 Rh1 C17 165.1(2)
N1 Rh1 C18 136.47(19)
N1 Rh1 C19 105.6(2)
C1 Rh1 Cl1 87.11(18)
C1 Rh1 N1 78.8(2)
C1 Rh1 C15 119.9(2)
C1 Rh1 C16 96.6(2)
C1 Rh1 C17 108.2(2)
C1 Rh1 C18 144.8(2)
C1 Rh1 C19 157.7(2)
C15 Rh1 Cl1 152.74(15)
C15 Rh1 C16 38.6(2)
C15 Rh1 C17 64.4(2)
C15 Rh1 C18 63.1(2)
C15 Rh1 C19 38.0(2)
C16 Rh1 Cl1 143.56(16)
C16 Rh1 C18 63.5(2)
C16 Rh1 C19 63.3(2)
C17 Rh1 Cl1 106.01(17)
C17 Rh1 C16 38.5(2)
C17 Rh1 C18 38.22(19)
C17 Rh1 C19 63.0(2)
C18 Rh1 Cl1 93.25(17)
C18 Rh1 C19 36.4(2)
C19 Rh1 Cl1 114.72(16)
C7 N1 Rh1 116.2(4)
C11 N1 Rh1 125.0(4)
C11 N1 C7 118.8(5)
C2 C1 Rh1 125.4(4)
C2 C1 C6 119.1(5)
C6 C1 Rh1 115.3(4)
C1 C2 H2 119.1
C1 C2 C3 121.7(6)
C3 C2 H2 119.1
C2 C3 C4 118.0(5)
C2 C3 C12 123.1(6)
C4 C3 C12 118.9(6)
C3 C4 H4 119.4
C5 C4 C3 121.2(6)
C5 C4 H4 119.4
C4 C5 H5 120.1
C4 C5 C6 119.8(6)
C6 C5 H5 120.1
C1 C6 C5 120.1(5)
C1 C6 C7 116.6(5)
C5 C6 C7 123.2(5)
N1 C7 C6 113.1(5)
N1 C7 C8 120.7(5)
C8 C7 C6 126.2(6)
C7 C8 H8 120.2
C9 C8 C7 119.6(6)
C9 C8 H8 120.2
C8 C9 H9 120.4
C10 C9 C8 119.2(6)
C10 C9 H9 120.4
C9 C10 H10 120.8
C11 C10 C9 118.4(6)
C11 C10 H10 120.8
N1 C11 C10 123.2(6)
N1 C11 H11 118.4
C10 C11 H11 118.4
C3 C12 H12 106.9
C3 C12 C13 114.2(5)
C3 C12 C14 110.5(6)
C13 C12 H12 106.9
C14 C12 H12 106.9
C14 C12 C13 110.9(6)
C12 C13 H13A 109.5
C12 C13 H13B 109.5
C12 C13 H13C 109.5
H13A C13 H13B 109.5
H13A C13 H13C 109.5
H13B C13 H13C 109.5
C12 C14 H14A 109.5
C12 C14 H14B 109.5
C12 C14 H14C 109.5
H14A C14 H14B 109.5
H14A C14 H14C 109.5
H14B C14 H14C 109.5
C16 C15 Rh1 71.7(4)
C16 C15 C19 108.6(5)
C16 C15 C20 126.5(5)
C19 C15 Rh1 75.4(4)
C19 C15 C20 124.5(5)
C20 C15 Rh1 124.5(4)
C15 C16 Rh1 69.7(3)
C15 C16 C17 107.1(5)
C15 C16 C21 126.3(5)
C17 C16 Rh1 70.4(3)
C17 C16 C21 126.5(5)
C21 C16 Rh1 128.1(4)
C16 C17 Rh1 71.1(3)
C16 C17 C18 108.1(5)
C16 C17 C22 126.9(5)
C18 C17 Rh1 74.2(3)
C18 C17 C22 124.5(5)
C22 C17 Rh1 127.2(5)
C17 C18 Rh1 67.6(3)
C17 C18 C23 124.8(5)
C19 C18 Rh1 72.3(3)
C19 C18 C17 108.1(5)
C19 C18 C23 127.1(5)
C23 C18 Rh1 125.3(5)
C15 C19 Rh1 66.5(3)
C15 C19 C24 125.6(5)
C18 C19 Rh1 71.3(3)
C18 C19 C15 107.7(5)
C18 C19 C24 126.5(5)
C24 C19 Rh1 130.8(4)
C15 C20 H20A 109.5
C15 C20 H20B 109.5
C15 C20 H20C 109.5
H20A C20 H20B 109.5
H20A C20 H20C 109.5
H20B C20 H20C 109.5
C16 C21 H21A 109.5
C16 C21 H21B 109.5
C16 C21 H21C 109.5
H21A C21 H21B 109.5
H21A C21 H21C 109.5
H21B C21 H21C 109.5
C17 C22 H22A 109.5
C17 C22 H22B 109.5
C17 C22 H22C 109.5
H22A C22 H22B 109.5
H22A C22 H22C 109.5
H22B C22 H22C 109.5
C18 C23 H23A 109.5
C18 C23 H23B 109.5
C18 C23 H23C 109.5
H23A C23 H23B 109.5
H23A C23 H23C 109.5
H23B C23 H23C 109.5
C19 C24 H24A 109.5
C19 C24 H24B 109.5
C19 C24 H24C 109.5
H24A C24 H24B 109.5
H24A C24 H24C 109.5
H24B C24 H24C 109.5
N2 Rh2 Cl2 86.67(15)
N2 Rh2 C39 102.0(2)
N2 Rh2 C40 129.9(2)
N2 Rh2 C41 167.1(2)
N2 Rh2 C42 137.83(19)
N2 Rh2 C43 107.2(2)
C25 Rh2 Cl2 86.91(17)
C25 Rh2 N2 78.6(2)
C25 Rh2 C39 121.2(2)
C25 Rh2 C40 97.1(2)
C25 Rh2 C41 106.8(2)
C25 Rh2 C42 143.5(2)
C25 Rh2 C43 158.7(2)
C39 Rh2 Cl2 151.60(18)
C39 Rh2 C40 38.5(2)
C39 Rh2 C42 62.9(2)
C39 Rh2 C43 38.1(2)
C40 Rh2 Cl2 143.35(16)
C40 Rh2 C42 63.2(2)
C40 Rh2 C43 63.2(2)
C41 Rh2 Cl2 105.08(17)
C41 Rh2 C39 65.2(2)
C41 Rh2 C40 38.9(2)
C41 Rh2 C42 38.4(2)
C41 Rh2 C43 63.5(2)
C42 Rh2 Cl2 92.48(18)
C42 Rh2 C43 36.2(2)
C43 Rh2 Cl2 113.54(16)
C31 N2 Rh2 115.8(4)
C35 N2 Rh2 124.4(4)
C35 N2 C31 119.6(5)
C26 C25 Rh2 126.1(4)
C26 C25 C30 118.3(5)
C30 C25 Rh2 115.4(4)
C25 C26 H26 118.8
C25 C26 C27 122.3(5)
C27 C26 H26 118.8
C26 C27 C36 118.6(6)
C28 C27 C26 118.0(5)
C28 C27 C36 123.4(6)
C27 C28 H28 119.5
C29 C28 C27 121.0(6)
C29 C28 H28 119.5
C28 C29 H29 119.8
C28 C29 C30 120.3(6)
C30 C29 H29 119.8
C25 C30 C31 116.1(5)
C29 C30 C25 120.0(5)
C29 C30 C31 123.9(5)
N2 C31 C30 114.0(5)
N2 C31 C32 120.0(5)
C32 C31 C30 126.0(5)
C31 C32 H32 120.3
C33 C32 C31 119.4(6)
C33 C32 H32 120.3
C32 C33 H33 120.0
C34 C33 C32 120.1(6)
C34 C33 H33 120.0
C33 C34 H34 120.8
C33 C34 C35 118.3(6)
C35 C34 H34 120.8
N2 C35 C34 122.6(6)
N2 C35 H35 118.7
C34 C35 H35 118.7
C27 C36 H36 110.5
C27 C36 H36A 105.1
C27 C36 C37 108(3)
C27 C36 C37' 111.9(17)
C27 C36 C38 114.7(6)
C37 C36 H36 110.5
C37' C36 H36A 105.1
C38 C36 H36 110.5
C38 C36 H36A 105.1
C38 C36 C37 102(3)
C38 C36 C37' 114(2)
C36 C37 H37A 109.5
C36 C37 H37B 109.5
C36 C37 H37C 109.5
H37A C37 H37B 109.5
H37A C37 H37C 109.5
H37B C37 H37C 109.5
C36 C37' H37D 109.5
C36 C37' H37E 109.5
C36 C37' H37F 109.5
H37D C37' H37E 109.5
H37D C37' H37F 109.5
H37E C37' H37F 109.5
C36 C38 H38A 109.5
C36 C38 H38B 109.5
C36 C38 H38C 109.5
H38A C38 H38B 109.5
H38A C38 H38C 109.5
H38B C38 H38C 109.5
C40 C39 Rh2 71.0(3)
C40 C39 C43 107.9(5)
C40 C39 C44 127.0(6)
C43 C39 Rh2 75.0(4)
C43 C39 C44 124.8(5)
C44 C39 Rh2 124.7(5)
C39 C40 Rh2 70.5(3)
C39 C40 C41 108.3(5)
C39 C40 C45 125.1(6)
C41 C40 Rh2 70.0(3)
C41 C40 C45 126.5(5)
C45 C40 Rh2 129.3(4)
C40 C41 Rh2 71.1(3)
C40 C41 C42 106.3(5)
C40 C41 C46 128.0(5)
C42 C41 Rh2 74.0(3)
C42 C41 C46 125.1(5)
C46 C41 Rh2 127.5(4)
C41 C42 Rh2 67.6(3)
C41 C42 C47 123.8(5)
C43 C42 Rh2 73.1(3)
C43 C42 C41 109.7(5)
C43 C42 C47 126.5(5)
C47 C42 Rh2 126.5(5)
C39 C43 Rh2 66.9(3)
C39 C43 C48 125.5(5)
C42 C43 Rh2 70.7(3)
C42 C43 C39 107.4(5)
C42 C43 C48 126.9(5)
C48 C43 Rh2 131.4(4)
C39 C44 H44A 109.5
C39 C44 H44B 109.5
C39 C44 H44C 109.5
H44A C44 H44B 109.5
H44A C44 H44C 109.5
H44B C44 H44C 109.5
C40 C45 H45A 109.5
C40 C45 H45B 109.5
C40 C45 H45C 109.5
H45A C45 H45B 109.5
H45A C45 H45C 109.5
H45B C45 H45C 109.5
C41 C46 H46A 109.5
C41 C46 H46B 109.5
C41 C46 H46C 109.5
H46A C46 H46B 109.5
H46A C46 H46C 109.5
H46B C46 H46C 109.5
C42 C47 H47A 109.5
C42 C47 H47B 109.5
C42 C47 H47C 109.5
H47A C47 H47B 109.5
H47A C47 H47C 109.5
H47B C47 H47C 109.5
C43 C48 H48A 109.5
C43 C48 H48B 109.5
C43 C48 H48C 109.5
H48A C48 H48B 109.5
H48A C48 H48C 109.5
H48B C48 H48C 109.5

loop_
_geom_bond_atom_site_label_1
_geom_bond_atom_site_label_2
_geom_bond_distance
Rh1 Cl1 2.3904(15)
Rh1 N1 2.099(5)
Rh1 C1 2.032(6)
Rh1 C15 2.154(6)
Rh1 C16 2.180(6)
Rh1 C17 2.170(5)
Rh1 C18 2.259(6)
Rh1 C19 2.272(6)
N1 C7 1.365(8)
N1 C11 1.340(7)
C1 C2 1.395(8)
C1 C6 1.396(8)
C2 H2 0.9300
C2 C3 1.401(8)
C3 C4 1.406(9)
C3 C12 1.504(8)
C4 H4 0.9300
C4 C5 1.381(9)
C5 H5 0.9300
C5 C6 1.408(9)
C6 C7 1.461(8)
C7 C8 1.391(8)
C8 H8 0.9300
C8 C9 1.389(9)
C9 H9 0.9300
C9 C10 1.386(10)
C10 H10 0.9300
C10 C11 1.380(9)
C11 H11 0.9300
C12 H12 0.9800
C12 C13 1.521(10)
C12 C14 1.518(10)
C13 H13A 0.9600
C13 H13B 0.9600
C13 H13C 0.9600
C14 H14A 0.9600
C14 H14B 0.9600
C14 H14C 0.9600
C15 C16 1.432(8)
C15 C19 1.447(8)
C15 C20 1.493(9)
C16 C17 1.434(8)
C16 C21 1.496(8)
C17 C18 1.452(7)
C17 C22 1.496(8)
C18 C19 1.414(8)
C18 C23 1.484(8)
C19 C24 1.488(8)
C20 H20A 0.9600
C20 H20B 0.9600
C20 H20C 0.9600
C21 H21A 0.9600
C21 H21B 0.9600
C21 H21C 0.9600
C22 H22A 0.9600
C22 H22B 0.9600
C22 H22C 0.9600
C23 H23A 0.9600
C23 H23B 0.9600
C23 H23C 0.9600
C24 H24A 0.9600
C24 H24B 0.9600
C24 H24C 0.9600
Rh2 Cl2 2.3879(16)
Rh2 N2 2.113(5)
Rh2 C25 2.034(6)
Rh2 C39 2.162(6)
Rh2 C40 2.169(6)
Rh2 C41 2.154(6)
Rh2 C42 2.239(5)
Rh2 C43 2.270(6)
N2 C31 1.362(8)
N2 C35 1.344(7)
C25 C26 1.380(8)
C25 C30 1.409(8)
C26 H26 0.9300
C26 C27 1.401(8)
C27 C28 1.396(9)
C27 C36 1.509(8)
C28 H28 0.9300
C28 C29 1.374(8)
C29 H29 0.9300
C29 C30 1.397(8)
C30 C31 1.456(8)
C31 C32 1.397(8)
C32 H32 0.9300
C32 C33 1.386(9)
C33 H33 0.9300
C33 C34 1.376(10)
C34 H34 0.9300
C34 C35 1.382(9)
C35 H35 0.9300
C36 H36 0.9800
C36 H36A 0.9800
C36 C37 1.525(17)
C36 C37' 1.524(14)
C36 C38 1.521(9)
C37 H37A 0.9600
C37 H37B 0.9600
C37 H37C 0.9600
C37' H37D 0.9600
C37' H37E 0.9600
C37' H37F 0.9600
C38 H38A 0.9600
C38 H38B 0.9600
C38 H38C 0.9600
C39 C40 1.428(8)
C39 C43 1.449(9)
C39 C44 1.486(9)
C40 C41 1.440(8)
C40 C45 1.501(8)
C41 C42 1.447(7)
C41 C46 1.490(8)
C42 C43 1.401(8)
C42 C47 1.508(8)
C43 C48 1.495(8)
C44 H44A 0.9600
C44 H44B 0.9600
C44 H44C 0.9600
C45 H45A 0.9600
C45 H45B 0.9600
C45 H45C 0.9600
C46 H46A 0.9600
C46 H46B 0.9600
C46 H46C 0.9600
C47 H47A 0.9600
C47 H47B 0.9600
C47 H47C 0.9600
C48 H48A 0.9600
C48 H48B 0.9600
C48 H48C 0.9600

loop_
_geom_torsion_atom_site_label_1
_geom_torsion_atom_site_label_2
_geom_torsion_atom_site_label_3
_geom_torsion_atom_site_label_4
_geom_torsion
Rh1 N1 C7 C6 0.5(6)
Rh1 N1 C7 C8 -178.9(5)
Rh1 N1 C11 C10 179.3(5)
Rh1 C1 C2 C3 -177.1(5)
Rh1 C1 C6 C5 177.5(5)
Rh1 C1 C6 C7 0.6(7)
Rh1 C15 C16 C17 60.8(4)
Rh1 C15 C16 C21 -123.0(6)
Rh1 C15 C19 C18 -59.7(4)
Rh1 C15 C19 C24 124.5(6)
Rh1 C16 C17 C18 65.5(4)
Rh1 C16 C17 C22 -122.8(6)
Rh1 C17 C18 C19 61.3(4)
Rh1 C17 C18 C23 -118.3(6)
Rh1 C18 C19 C15 56.7(4)
Rh1 C18 C19 C24 -127.5(6)
N1 C7 C8 C9 -0.4(9)
C1 C2 C3 C4 -0.2(9)
C1 C2 C3 C12 179.4(6)
C1 C6 C7 N1 -0.7(8)
C1 C6 C7 C8 178.7(6)
C2 C1 C6 C5 1.9(9)
C2 C1 C6 C7 -175.0(5)
C2 C3 C4 C5 2.5(9)
C2 C3 C12 C13 -16.6(9)
C2 C3 C12 C14 109.2(7)
C3 C4 C5 C6 -2.6(10)
C4 C3 C12 C13 163.0(6)
C4 C3 C12 C14 -71.2(8)
C4 C5 C6 C1 0.3(9)
C4 C5 C6 C7 177.1(6)
C5 C6 C7 N1 -177.6(6)
C5 C6 C7 C8 1.9(10)
C6 C1 C2 C3 -2.0(9)
C6 C7 C8 C9 -179.8(6)
C7 N1 C11 C10 2.4(9)
C7 C8 C9 C10 2.0(10)
C8 C9 C10 C11 -1.5(10)
C9 C10 C11 N1 -0.7(10)
C11 N1 C7 C6 177.7(5)
C11 N1 C7 C8 -1.8(9)
C12 C3 C4 C5 -177.1(6)
C15 C16 C17 Rh1 -60.3(4)
C15 C16 C17 C18 5.2(7)
C15 C16 C17 C22 176.8(6)
C16 C15 C19 Rh1 64.5(4)
C16 C15 C19 C18 4.8(7)
C16 C15 C19 C24 -171.0(6)
C16 C17 C18 Rh1 -63.5(4)
C16 C17 C18 C19 -2.2(7)
C16 C17 C18 C23 178.2(6)
C17 C18 C19 Rh1 -58.3(4)
C17 C18 C19 C15 -1.6(7)
C17 C18 C19 C24 174.2(6)
C19 C15 C16 Rh1 -67.0(4)
C19 C15 C16 C17 -6.2(7)
C19 C15 C16 C21 170.1(6)
C20 C15 C16 Rh1 119.8(6)
C20 C15 C16 C17 -179.4(6)
C20 C15 C16 C21 -3.1(10)
C20 C15 C19 Rh1 -122.1(6)
C20 C15 C19 C18 178.2(6)
C20 C15 C19 C24 2.4(10)
C21 C16 C17 Rh1 123.4(6)
C21 C16 C17 C18 -171.1(6)
C21 C16 C17 C22 0.6(10)
C22 C17 C18 Rh1 124.6(6)
C22 C17 C18 C19 -174.1(6)
C22 C17 C18 C23 6.3(10)
C23 C18 C19 Rh1 121.3(7)
C23 C18 C19 C15 178.0(6)
C23 C18 C19 C24 -6.2(11)
Rh2 N2 C31 C30 -1.6(7)
Rh2 N2 C31 C32 178.1(4)
Rh2 N2 C35 C34 -177.0(5)
Rh2 C25 C26 C27 175.5(5)
Rh2 C25 C30 C29 -174.2(5)
Rh2 C25 C30 C31 4.0(7)
Rh2 C39 C40 C41 -60.0(4)
Rh2 C39 C40 C45 124.9(6)
Rh2 C39 C43 C42 59.4(4)
Rh2 C39 C43 C48 -125.3(6)
Rh2 C40 C41 C42 -66.2(4)
Rh2 C40 C41 C46 123.2(6)
Rh2 C41 C42 C43 -61.2(4)
Rh2 C41 C42 C47 119.9(6)
Rh2 C42 C43 C39 -57.0(4)
Rh2 C42 C43 C48 127.8(6)
N2 C31 C32 C33 -1.3(9)
C25 C26 C27 C28 -2.2(10)
C25 C26 C27 C36 -179.7(6)
C25 C30 C31 N2 -1.5(8)
C25 C30 C31 C32 178.8(6)
C26 C25 C30 C29 0.6(9)
C26 C25 C30 C31 178.7(5)
C26 C27 C28 C29 1.1(10)
C26 C27 C36 C37 94(4)
C26 C27 C36 C37' 76(3)
C26 C27 C36 C38 -152.7(7)
C27 C28 C29 C30 0.8(10)
C28 C27 C36 C37 -83(4)
C28 C27 C36 C37' -102(3)
C28 C27 C36 C38 29.9(10)
C28 C29 C30 C25 -1.7(9)
C28 C29 C30 C31 -179.6(6)
C29 C30 C31 N2 176.6(6)
C29 C30 C31 C32 -3.1(10)
C30 C25 C26 C27 1.4(9)
C30 C31 C32 C33 178.4(6)
C31 N2 C35 C34 -1.0(10)
C31 C32 C33 C34 0.1(10)
C32 C33 C34 C35 0.6(10)
C33 C34 C35 N2 -0.2(10)
C35 N2 C31 C30 -178.0(5)
C35 N2 C31 C32 1.7(9)
C36 C27 C28 C29 178.5(6)
C39 C40 C41 Rh2 60.4(4)
C39 C40 C41 C42 -5.8(7)
C39 C40 C41 C46 -176.4(6)
C40 C39 C43 Rh2 -63.9(4)
C40 C39 C43 C42 -4.5(7)
C40 C39 C43 C48 170.8(6)
C40 C41 C42 Rh2 64.2(4)
C40 C41 C42 C43 3.1(7)
C40 C41 C42 C47 -175.9(6)
C41 C42 C43 Rh2 57.9(4)
C41 C42 C43 C39 0.9(7)
C41 C42 C43 C48 -174.4(6)
C43 C39 C40 Rh2 66.5(4)
C43 C39 C40 C41 6.4(7)
C43 C39 C40 C45 -168.6(6)
C44 C39 C40 Rh2 -119.6(6)
C44 C39 C40 C41 -179.7(6)
C44 C39 C40 C45 5.3(10)
C44 C39 C43 Rh2 122.1(6)
C44 C39 C43 C42 -178.6(6)
C44 C39 C43 C48 -3.3(10)
C45 C40 C41 Rh2 -124.7(6)
C45 C40 C41 C42 169.1(6)
C45 C40 C41 C46 -1.5(10)
C46 C41 C42 Rh2 -124.9(6)
C46 C41 C42 C43 174.0(6)
C46 C41 C42 C47 -5.0(10)
C47 C42 C43 Rh2 -123.2(7)
C47 C42 C43 C39 179.8(6)
C47 C42 C43 C48 4.6(11)
